data_4034406
loop_
_publ_author_name
'Wang, Mingshan'
'Shi, Lou'
'Li, Yifei'
'Liu, Qun'
'Pan, Ling'

_publ_section_title
;
 Synthesis of \g-Pyrones from Formal [4 + 2] Cyclization of Ketene
 Dithioacetals with Acyl Chlorides.
;
_journal_issue 15
_journal_name_full 'The Journal of organic chemistry'
_journal_page_first 9603
_journal_page_last 9610
_journal_paper_doi 10.1021/acs.joc.9b01254
_journal_volume 84
_journal_year 2019
_chemical_formula_moiety 'C18 H18 O4 S'
_chemical_formula_sum 'C18 H18 O4 S'
_chemical_formula_weight 330.38
_space_group_crystal_system triclinic
_space_group_IT_number 2
_space_group_name_Hall '-P 1'
_space_group_name_H-M_alt 'P -1'
_atom_sites_solution_hydrogens geom
_audit_creation_date 2019-05-15
_audit_creation_method
;
Olex2 1.2
(compiled 2017.08.10 svn.r3458 for OlexSys, GUI svn.r5381)
;
_cell_angle_alpha 92.768(2)
_cell_angle_beta 99.629(3)
_cell_angle_gamma 113.402(2)
_cell_formula_units_Z 2
_cell_length_a 7.2849(11)
_cell_length_b 8.8114(13)
_cell_length_c 13.947(2)
_cell_measurement_reflns_used 1567
_cell_measurement_temperature 298(2)
_cell_measurement_theta_max 26.155
_cell_measurement_theta_min 2.539
_cell_volume 803.5(2)
_computing_cell_refinement 'SAINT v6.45A (Bruker, 2003)'
_computing_data_reduction 'SAINT v6.45A (Bruker, 2003)'
_computing_molecular_graphics 'Olex2 (Dolomanov et al., 2009)'
_computing_publication_material 'Olex2 (Dolomanov et al., 2009)'
_computing_structure_refinement 'ShelXL (Sheldrick, 2015)'
_diffrn_ambient_temperature 298(2)
_diffrn_measured_fraction_theta_full 0.976
_diffrn_measured_fraction_theta_max 0.969
_diffrn_measurement_device_type BrukerAXS
_diffrn_radiation_type MoK\a
_diffrn_radiation_wavelength 0.71073
_diffrn_reflns_av_R_equivalents 0.0157
_diffrn_reflns_av_unetI/netI 0.0368
_diffrn_reflns_Laue_measured_fraction_full 0.976
_diffrn_reflns_Laue_measured_fraction_max 0.969
_diffrn_reflns_limit_h_max 7
_diffrn_reflns_limit_h_min -9
_diffrn_reflns_limit_k_max 10
_diffrn_reflns_limit_k_min -10
_diffrn_reflns_limit_l_max 17
_diffrn_reflns_limit_l_min -17
_diffrn_reflns_number 4543
_diffrn_reflns_point_group_measured_fraction_full 0.976
_diffrn_reflns_point_group_measured_fraction_max 0.969
_diffrn_reflns_theta_full 25.242
_diffrn_reflns_theta_max 26.366
_diffrn_reflns_theta_min 2.778
_exptl_absorpt_coefficient_mu 0.219
_exptl_absorpt_correction_T_max 1
_exptl_absorpt_correction_T_min 0.669532
_exptl_absorpt_correction_type multi-scan
_exptl_absorpt_process_details
;
SADABS v.2.10 (Bruker,2003) was used for absorption correction.
R(int) was 0.0300 before and 0.0146 after correction.
The Ratio of minimum to maximum transmission is 0.6695.
The \l/2 correction factor is 0.0015.
;
_exptl_crystal_colour 'clear whiteish white'
_exptl_crystal_colour_lustre clear
_exptl_crystal_colour_modifier whiteish
_exptl_crystal_colour_primary white
_exptl_crystal_density_diffrn 1.366
_exptl_crystal_description prism
_exptl_crystal_F_000 348
_exptl_crystal_size_max 0.1
_exptl_crystal_size_mid 0.1
_exptl_crystal_size_min 0.1
_exptl_transmission_factor_max 0.669532
_exptl_transmission_factor_min 0.0604
_refine_diff_density_max 0.294
_refine_diff_density_min -0.240
_refine_diff_density_rms 0.069
_refine_ls_extinction_method none
_refine_ls_goodness_of_fit_ref 1.091
_refine_ls_hydrogen_treatment constr
_refine_ls_matrix_type full
_refine_ls_number_parameters 210
_refine_ls_number_reflns 3172
_refine_ls_number_restraints 0
_refine_ls_restrained_S_all 1.091
_refine_ls_R_factor_all 0.0642
_refine_ls_R_factor_gt 0.0478
_refine_ls_shift/su_max 0.000
_refine_ls_shift/su_mean 0.000
_refine_ls_structure_factor_coef Fsqd
_refine_ls_weighting_details
;
 w=1/[\s^2^(Fo^2^)+(0.0702P)^2^+0.3123P]
 where P=(Fo^2^+2Fc^2^)/3
;
_refine_ls_weighting_scheme calc
_refine_ls_wR_factor_gt 0.1180
_refine_ls_wR_factor_ref 0.1409
_reflns_Friedel_coverage 0.000
_reflns_number_gt 2520
_reflns_number_total 3172
_reflns_threshold_expression 'I > 2\s(I)'
_cod_data_source_file jo9b01254_si_002.cif
_cod_data_source_block a
_cod_database_code 4034406
_shelxl_version_number 2013-2
_shelx_space_group_comment
;
The symmetry employed for this shelxl refinement is uniquely defined
by the following loop, which should always be used as a source of
symmetry information in preference to the above space-group names.
They are only intended as comments.
;
_shelx_estimated_absorpt_t_max 0.978
_shelx_estimated_absorpt_t_min 0.978
_olex2_refinement_description
;
1. Fixed Uiso
 At 1.2 times of:
  All C(H) groups, All C(H,H) groups
 At 1.5 times of:
  All C(H,H,H) groups
2.a Secondary CH2 refined with riding coordinates:
 C14(H14a,H14b), C15(H15a,H15b)
2.b Aromatic/amide H refined with riding coordinates:
 C10(H10), C11(H11), C13(H13), C16(H16), C17(H17), C18(H18), C19(H19), C20(H20)
2.c Idealised Me refined as rotating group:
 C21(H21a,H21b,H21c), C22(H22a,H22b,H22c)
;
_olex2_submission_special_instructions 'No special instructions were received'

loop_
_space_group_symop_operation_xyz
'x, y, z'
'-x, -y, -z'

loop_
_atom_site_label
_atom_site_type_symbol
_atom_site_fract_x
_atom_site_fract_y
_atom_site_fract_z
_atom_site_U_iso_or_equiv
_atom_site_adp_type
_atom_site_occupancy
_atom_site_site_symmetry_order
_atom_site_calc_flag
_atom_site_refinement_flags_posn
S2 S 0.10830(10) 0.51840(7) 0.62883(4) 0.0347(2) Uani 1 1 d .
O1 O 0.2161(2) 0.62404(18) 0.81426(11) 0.0288(4) Uani 1 1 d .
O2 O 0.3433(3) 1.0428(2) 0.60896(12) 0.0367(4) Uani 1 1 d .
O3 O 0.0875(3) 0.7974(2) 0.54685(14) 0.0493(5) Uani 1 1 d .
O4 O 0.3184(3) 1.1087(2) 0.80286(14) 0.0473(5) Uani 1 1 d .
C5 C 0.2665(3) 0.7305(3) 0.89918(17) 0.0277(5) Uani 1 1 d .
C6 C 0.1940(3) 0.6779(3) 0.72580(17) 0.0266(5) Uani 1 1 d .
C7 C 0.2893(4) 0.9617(3) 0.80419(18) 0.0306(5) Uani 1 1 d .
C8 C 0.2357(3) 0.8419(3) 0.71627(17) 0.0276(5) Uani 1 1 d .
C9 C 0.2113(4) 0.8890(3) 0.61602(17) 0.0290(5) Uani 1 1 d .
C10 C 0.2791(4) 0.6498(3) 0.98637(18) 0.0307(5) Uani 1 1 d .
H10 H 0.3049 0.7120 1.0467 0.037 Uiso 1 1 calc R
C11 C 0.2977(4) 0.8902(3) 0.89516(17) 0.0303(5) Uani 1 1 d .
H11 H 0.3260 0.9584 0.9536 0.036 Uiso 1 1 calc R
C12 C 0.2622(3) 0.3998(3) 1.07020(17) 0.0281(5) Uani 1 1 d .
C13 C 0.2560(4) 0.4916(3) 0.98569(18) 0.0302(5) Uani 1 1 d .
H13 H 0.2334 0.4329 0.9245 0.036 Uiso 1 1 calc R
C14 C 0.3227(4) 1.0970(3) 0.51280(18) 0.0338(6) Uani 1 1 d .
H14A H 0.1843 1.0863 0.4901 0.041 Uiso 1 1 calc R
H14B H 0.3524 1.0290 0.4662 0.041 Uiso 1 1 calc R
C15 C 0.1202(4) 0.3434(3) 0.68954(19) 0.0364(6) Uani 1 1 d .
H15A H 0.1307 0.2648 0.6420 0.044 Uiso 1 1 calc R
H15B H 0.2437 0.3840 0.7400 0.044 Uiso 1 1 calc R
C16 C 0.2208(4) 0.2312(3) 1.05237(19) 0.0323(5) Uani 1 1 d .
H16 H 0.1924 0.1813 0.9882 0.039 Uiso 1 1 calc R
C17 C 0.2601(4) 0.2090(3) 1.2242(2) 0.0385(6) Uani 1 1 d .
H17 H 0.2584 0.1457 1.2757 0.046 Uiso 1 1 calc R
C18 C 0.3017(4) 0.3770(3) 1.24220(19) 0.0396(6) Uani 1 1 d .
H18 H 0.3281 0.4262 1.3064 0.047 Uiso 1 1 calc R
C19 C 0.3045(4) 0.4715(3) 1.16662(18) 0.0342(6) Uani 1 1 d .
H19 H 0.3348 0.5843 1.1801 0.041 Uiso 1 1 calc R
C20 C 0.2214(4) 0.1374(3) 1.1287(2) 0.0388(6) Uani 1 1 d .
H20 H 0.1956 0.0255 1.1158 0.047 Uiso 1 1 calc R
C21 C -0.0595(4) 0.2525(3) 0.7357(2) 0.0462(7) Uani 1 1 d .
H21A H -0.1825 0.2089 0.6862 0.069 Uiso 1 1 calc GR
H21B H -0.0692 0.3282 0.7844 0.069 Uiso 1 1 calc GR
H21C H -0.0413 0.1624 0.7658 0.069 Uiso 1 1 calc GR
C22 C 0.4703(5) 1.2752(3) 0.5214(2) 0.0501(8) Uani 1 1 d .
H22A H 0.4669 1.3120 0.4577 0.075 Uiso 1 1 calc GR
H22B H 0.6056 1.2855 0.5482 0.075 Uiso 1 1 calc GR
H22C H 0.4333 1.3426 0.5638 0.075 Uiso 1 1 calc GR

loop_
_atom_site_aniso_label
_atom_site_aniso_U_11
_atom_site_aniso_U_22
_atom_site_aniso_U_33
_atom_site_aniso_U_23
_atom_site_aniso_U_13
_atom_site_aniso_U_12
S2 0.0497(4) 0.0234(3) 0.0273(3) 0.0037(2) 0.0049(3) 0.0122(3)
O1 0.0364(9) 0.0227(8) 0.0255(9) 0.0030(6) 0.0046(7) 0.0111(7)
O2 0.0421(10) 0.0307(9) 0.0296(9) 0.0089(7) 0.0048(7) 0.0074(8)
O3 0.0625(13) 0.0290(10) 0.0386(11) 0.0068(8) -0.0100(9) 0.0082(9)
O4 0.0796(15) 0.0255(9) 0.0390(11) 0.0059(8) 0.0102(10) 0.0243(9)
C5 0.0288(12) 0.0261(12) 0.0288(12) 0.0030(10) 0.0069(9) 0.0114(10)
C6 0.0255(12) 0.0242(11) 0.0290(12) 0.0058(9) 0.0047(9) 0.0093(9)
C7 0.0325(13) 0.0262(12) 0.0343(13) 0.0038(10) 0.0066(10) 0.0134(10)
C8 0.0267(12) 0.0249(11) 0.0307(13) 0.0050(10) 0.0047(9) 0.0102(9)
C9 0.0325(13) 0.0256(12) 0.0314(13) 0.0040(10) 0.0039(10) 0.0157(10)
C10 0.0309(13) 0.0336(13) 0.0296(13) 0.0055(10) 0.0085(10) 0.0142(10)
C11 0.0361(13) 0.0314(13) 0.0250(12) 0.0029(10) 0.0048(10) 0.0161(10)
C12 0.0224(11) 0.0297(12) 0.0332(13) 0.0064(10) 0.0075(9) 0.0109(10)
C13 0.0291(12) 0.0333(13) 0.0282(13) 0.0041(10) 0.0059(10) 0.0128(10)
C14 0.0403(14) 0.0327(13) 0.0315(13) 0.0097(10) 0.0069(10) 0.0176(11)
C15 0.0503(16) 0.0233(12) 0.0368(14) 0.0045(10) 0.0062(12) 0.0174(11)
C16 0.0335(13) 0.0285(12) 0.0337(13) 0.0027(10) 0.0081(10) 0.0112(10)
C17 0.0408(15) 0.0359(14) 0.0372(15) 0.0144(11) 0.0083(11) 0.0130(12)
C18 0.0474(16) 0.0374(14) 0.0302(14) 0.0033(11) 0.0027(11) 0.0157(12)
C19 0.0367(14) 0.0294(12) 0.0363(14) 0.0055(10) 0.0063(11) 0.0138(11)
C20 0.0432(15) 0.0265(12) 0.0471(16) 0.0100(11) 0.0122(12) 0.0129(11)
C21 0.0505(17) 0.0313(14) 0.0474(17) 0.0110(12) 0.0044(13) 0.0087(13)
C22 0.0575(19) 0.0409(16) 0.0462(17) 0.0189(13) 0.0147(14) 0.0113(14)

loop_
_atom_type_symbol
_atom_type_description
_atom_type_scat_dispersion_real
_atom_type_scat_dispersion_imag
_atom_type_scat_source
C C 0.0033 0.0016 'International Tables Vol C Tables 4.2.6.8 and 6.1.1.4'
H H 0.0000 0.0000 'International Tables Vol C Tables 4.2.6.8 and 6.1.1.4'
O O 0.0106 0.0060 'International Tables Vol C Tables 4.2.6.8 and 6.1.1.4'
S S 0.1246 0.1234 'International Tables Vol C Tables 4.2.6.8 and 6.1.1.4'

loop_
_geom_angle_atom_site_label_1
_geom_angle_atom_site_label_2
_geom_angle_atom_site_label_3
_geom_angle
C6 S2 C15 102.74(11)
C6 O1 C5 120.68(18)
C9 O2 C14 115.63(19)
O1 C5 C10 112.7(2)
C11 C5 O1 120.3(2)
C11 C5 C10 127.0(2)
O1 C6 S2 112.83(16)
O1 C6 C8 122.1(2)
C8 C6 S2 125.09(18)
O4 C7 C8 124.4(2)
O4 C7 C11 121.5(2)
C11 C7 C8 114.0(2)
C6 C8 C7 119.6(2)
C6 C8 C9 117.9(2)
C7 C8 C9 122.3(2)
O2 C9 C8 113.3(2)
O3 C9 O2 122.9(2)
O3 C9 C8 123.8(2)
C13 C10 C5 124.1(2)
C5 C11 C7 123.0(2)
C16 C12 C13 118.0(2)
C19 C12 C13 123.4(2)
C19 C12 C16 118.5(2)
C10 C13 C12 127.5(2)
O2 C14 C22 107.7(2)
C21 C15 S2 114.8(2)
C20 C16 C12 120.8(2)
C20 C17 C18 119.1(2)
C19 C18 C17 120.9(2)
C18 C19 C12 120.4(2)
C17 C20 C16 120.2(2)

loop_
_geom_bond_atom_site_label_1
_geom_bond_atom_site_label_2
_geom_bond_distance
S2 C6 1.741(2)
S2 C15 1.819(2)
O1 C5 1.375(3)
O1 C6 1.351(3)
O2 C9 1.334(3)
O2 C14 1.449(3)
O3 C9 1.204(3)
O4 C7 1.228(3)
C5 C10 1.446(3)
C5 C11 1.339(3)
C6 C8 1.372(3)
C7 C8 1.469(3)
C7 C11 1.446(3)
C8 C9 1.480(3)
C10 C13 1.335(3)
C12 C13 1.466(3)
C12 C16 1.394(3)
C12 C19 1.388(3)
C14 C22 1.495(4)
C15 C21 1.506(4)
C16 C20 1.380(3)
C17 C18 1.389(4)
C17 C20 1.379(4)
C18 C19 1.372(3)
